data_7706280
loop_
_publ_author_name
'Suntrup, Lisa'
'Beerhues, Julia'
'Etzold, Oliver'
'Sarkar, Biprajit'

_publ_section_title
;
 Copper(I) complexes bearing mesoionic carbene ligands: influencing the
 activity in catalytic halo-click reactions.
;
_journal_issue 43
_journal_name_full 'Dalton transactions (Cambridge, England : 2003)'
_journal_page_first 15504
_journal_page_last 15510
_journal_paper_doi 10.1039/d0dt02023k
_journal_volume 49
_journal_year 2020
_chemical_formula_sum 'C62 H48 Cl4 Cu2 F6 N12 O6 S2'
_chemical_formula_weight 1504.12
_space_group_IT_number 2
_space_group_name_Hall '-P 1'
_space_group_name_H-M_alt 'P -1'
_symmetry_cell_setting triclinic
_symmetry_space_group_name_H-M 'P -1'
_atom_sites_solution_hydrogens geom
_atom_sites_solution_primary direct
_atom_sites_solution_secondary difmap
_audit_creation_method SHELXL-97
_audit_update_record
;
2015-12-15 deposited with the CCDC.	2020-10-20 downloaded from the CCDC.
;
_cell_angle_alpha 81.941(5)
_cell_angle_beta 84.184(5)
_cell_angle_gamma 74.672(5)
_cell_formula_units_Z 2
_cell_length_a 12.651(5)
_cell_length_b 14.796(5)
_cell_length_c 18.256(5)
_cell_measurement_reflns_used 10467
_cell_measurement_temperature 140(2)
_cell_measurement_theta_max 26.49
_cell_measurement_theta_min 1.13
_cell_volume 3255.7(19)
_computing_structure_refinement 'SHELXL-97 (Sheldrick, 2008)'
_diffrn_ambient_temperature 140(2)
_diffrn_measured_fraction_theta_full 0.987
_diffrn_measured_fraction_theta_max 0.987
_diffrn_measurement_device_type 'Bruker Smart AXS'
_diffrn_measurement_method 'omega scans'
_diffrn_radiation_monochromator graphite
_diffrn_radiation_source 'fine-focus sealed tube'
_diffrn_radiation_type MoK\a
_diffrn_radiation_wavelength 0.71069
_diffrn_reflns_av_R_equivalents 0.0201
_diffrn_reflns_av_sigmaI/netI 0.0286
_diffrn_reflns_limit_h_max 14
_diffrn_reflns_limit_h_min -15
_diffrn_reflns_limit_k_max 16
_diffrn_reflns_limit_k_min -18
_diffrn_reflns_limit_l_max 22
_diffrn_reflns_limit_l_min -22
_diffrn_reflns_number 30012
_diffrn_reflns_theta_full 26.49
_diffrn_reflns_theta_max 26.49
_diffrn_reflns_theta_min 1.13
_exptl_absorpt_coefficient_mu 0.959
_exptl_absorpt_correction_T_max 0.7454
_exptl_absorpt_correction_T_min 0.6348
_exptl_absorpt_correction_type multi-scan
_exptl_absorpt_process_details 'Blessing, 1995'
_exptl_crystal_colour yellow
_exptl_crystal_density_diffrn 1.534
_exptl_crystal_density_method 'not measured'
_exptl_crystal_description block
_exptl_crystal_F_000 1528
_exptl_crystal_size_max 0.3
_exptl_crystal_size_mid 0.3
_exptl_crystal_size_min 0.1
_refine_diff_density_max 2.695
_refine_diff_density_min -1.237
_refine_diff_density_rms 0.104
_refine_ls_extinction_method none
_refine_ls_goodness_of_fit_ref 1.038
_refine_ls_hydrogen_treatment constr
_refine_ls_matrix_type full
_refine_ls_number_parameters 847
_refine_ls_number_reflns 13309
_refine_ls_number_restraints 0
_refine_ls_restrained_S_all 1.038
_refine_ls_R_factor_all 0.0657
_refine_ls_R_factor_gt 0.0483
_refine_ls_shift/su_max 0.001
_refine_ls_shift/su_mean 0.000
_refine_ls_structure_factor_coef Fsqd
_refine_ls_weighting_details 'calc w=1/[\s^2^(Fo^2^)+(0.0778P)^2^+5.1326P] where P=(Fo^2^+2Fc^2^)/3'
_refine_ls_weighting_scheme calc
_refine_ls_wR_factor_gt 0.1292
_refine_ls_wR_factor_ref 0.1459
_reflns_number_gt 10467
_reflns_number_total 13309
_reflns_threshold_expression >2\s(I)
_cod_data_source_file d0dt02023k2.cif
_cod_data_source_block sar538m
_cod_original_sg_symbol_H-M P-1
_cod_database_code 7706280

loop_
_symmetry_equiv_pos_as_xyz
'x, y, z'
'-x, -y, -z'

loop_
_atom_site_label
_atom_site_type_symbol
_atom_site_fract_x
_atom_site_fract_y
_atom_site_fract_z
_atom_site_U_iso_or_equiv
_atom_site_adp_type
_atom_site_occupancy
_atom_site_symmetry_multiplicity
_atom_site_calc_flag
_atom_site_refinement_flags
_atom_site_disorder_assembly
_atom_site_disorder_group
Cu1 Cu 0.57753(3) 0.60423(3) 0.35042(2) 0.02421(10) Uani 1 1 d . . .
Cu2 Cu 0.78219(3) 0.47218(3) 0.35189(2) 0.02329(10) Uani 1 1 d . . .
S100 S 0.72982(7) 0.49070(7) 0.59144(5) 0.0347(2) Uani 1 1 d . . .
S200 S 0.82034(11) 0.09119(9) 0.15218(5) 0.0532(3) Uani 1 1 d . . .
Cl41 Cl 1.11371(9) 0.21454(8) 0.00245(6) 0.0507(3) Uani 1 1 d . . .
Cl31 Cl 1.34136(9) 0.17796(9) -0.20319(6) 0.0580(3) Uani 1 1 d . . .
Cl40 Cl 1.24455(12) 0.03925(11) 0.07338(8) 0.0770(4) Uani 1 1 d . . .
Cl30 Cl 1.48150(12) 0.02854(11) -0.10932(10) 0.0862(5) Uani 1 1 d . . .
O101 O 0.6809(2) 0.4440(2) 0.54589(15) 0.0451(7) Uani 1 1 d . . .
O102 O 0.7073(2) 0.59074(18) 0.57209(15) 0.0396(6) Uani 1 1 d . . .
N4A N 0.4956(2) 0.36335(18) 0.31602(14) 0.0233(5) Uani 1 1 d . . .
N2A N 0.5325(2) 0.41957(17) 0.35203(13) 0.0211(5) Uani 1 1 d . . .
N5A N 0.7947(2) 0.19321(17) 0.41627(13) 0.0216(5) Uani 1 1 d . . .
F101 F 0.8986(2) 0.48291(18) 0.49665(13) 0.0546(6) Uani 1 1 d . . .
N6A N 0.4764(2) 0.41349(18) 0.25093(14) 0.0237(5) Uani 1 1 d . . .
O100 O 0.7229(2) 0.4577(2) 0.67009(15) 0.0481(7) Uani 1 1 d . . .
N6 N 0.5579(2) 0.87278(17) 0.38961(14) 0.0218(5) Uani 1 1 d . . .
F102 F 0.9332(2) 0.4832(2) 0.61122(15) 0.0616(7) Uani 1 1 d . . .
N3A N 0.6907(2) 0.22849(18) 0.43690(14) 0.0238(5) Uani 1 1 d . . .
N3 N 0.8925(2) 0.71455(18) 0.31065(15) 0.0253(5) Uani 1 1 d . . .
N2 N 0.6723(2) 0.74414(17) 0.40299(14) 0.0229(5) Uani 1 1 d . . .
C24A C 0.4202(3) 0.3775(2) 0.20106(17) 0.0273(7) Uani 1 1 d . . .
N4 N 0.6594(2) 0.83504(18) 0.40834(14) 0.0244(5) Uani 1 1 d . . .
N1A N 0.6781(2) 0.32074(17) 0.41844(13) 0.0217(5) Uani 1 1 d . . .
N5 N 0.9263(2) 0.67589(18) 0.24856(14) 0.0250(5) Uani 1 1 d . . .
F100 F 0.9135(2) 0.35806(18) 0.57495(16) 0.0652(8) Uani 1 1 d . . .
C3A C 0.8459(3) 0.2619(2) 0.38520(16) 0.0224(6) Uani 1 1 d . . .
C5A C 0.5678(2) 0.3824(2) 0.42604(16) 0.0233(6) Uani 1 1 d . . .
H5A1 H 0.5180 0.3472 0.4524 0.028 Uiso 1 1 calc R . .
H5A2 H 0.5680 0.4337 0.4538 0.028 Uiso 1 1 calc R . .
C11A C 1.0276(3) 0.2926(2) 0.38621(18) 0.0266(6) Uani 1 1 d . . .
H11A H 0.9993 0.3278 0.4253 0.032 Uiso 1 1 calc R . .
C5 C 0.7793(3) 0.6819(2) 0.41795(17) 0.0268(7) Uani 1 1 d . . .
H5A H 0.7707 0.6258 0.4500 0.032 Uiso 1 1 calc R . .
H5B H 0.8206 0.7136 0.4430 0.032 Uiso 1 1 calc R . .
C23 C 0.3309(3) 0.7706(3) 0.36457(19) 0.0332(7) Uani 1 1 d . . .
H23 H 0.3540 0.7169 0.3979 0.040 Uiso 1 1 calc R . .
O201 O 0.9240(3) 0.0798(2) 0.18289(17) 0.0609(8) Uani 1 1 d . . .
C6A C 0.9621(3) 0.2464(2) 0.35683(16) 0.0229(6) Uani 1 1 d . . .
N1 N 0.8380(2) 0.65547(17) 0.34862(14) 0.0225(5) Uani 1 1 d . . .
C12A C 0.8368(2) 0.0919(2) 0.43194(17) 0.0235(6) Uani 1 1 d . . .
C7A C 1.0041(3) 0.1954(2) 0.29733(18) 0.0293(7) Uani 1 1 d . . .
H7A H 0.9607 0.1648 0.2769 0.035 Uiso 1 1 calc R . .
C6 C 0.9066(3) 0.5428(2) 0.18324(17) 0.0280(7) Uani 1 1 d . . .
O202 O 0.8287(3) 0.0515(3) 0.08369(17) 0.0700(10) Uani 1 1 d . . .
C24 C 0.5150(3) 0.9728(2) 0.39095(17) 0.0231(6) Uani 1 1 d . . .
C29A C 0.4629(3) 0.2875(2) 0.18281(18) 0.0335(7) Uani 1 1 d . . .
H29A H 0.5295 0.2509 0.1997 0.040 Uiso 1 1 calc R . .
F200 F 0.8566(3) 0.2436(2) 0.0780(2) 0.0854(10) Uani 1 1 d . . .
C29 C 0.4165(3) 1.0055(2) 0.43017(17) 0.0248(6) Uani 1 1 d . . .
H29 H 0.3785 0.9638 0.4562 0.030 Uiso 1 1 calc R . .
C25 C 0.5747(3) 1.0322(2) 0.35260(18) 0.0265(6) Uani 1 1 d . . .
H25 H 0.6409 1.0083 0.3264 0.032 Uiso 1 1 calc R . .
C28 C 0.3756(3) 1.1016(2) 0.42972(18) 0.0283(7) Uani 1 1 d . . .
H28 H 0.3084 1.1254 0.4548 0.034 Uiso 1 1 calc R . .
C16A C 0.8821(3) -0.0434(2) 0.52085(19) 0.0304(7) Uani 1 1 d . . .
H16A H 0.8884 -0.0709 0.5698 0.037 Uiso 1 1 calc R . .
C4 C 0.5080(3) 0.8075(2) 0.37165(16) 0.0221(6) Uani 1 1 d . . .
C1A C 0.7687(2) 0.3478(2) 0.38629(16) 0.0217(6) Uani 1 1 d . . .
C18A C 0.4906(3) 0.5684(2) 0.17965(18) 0.0287(7) Uani 1 1 d . . .
C2A C 0.5402(2) 0.5035(2) 0.31348(17) 0.0233(6) Uani 1 1 d . . .
C12 C 0.9970(3) 0.7179(2) 0.19551(19) 0.0302(7) Uani 1 1 d . . .
C17A C 0.8451(3) 0.0533(2) 0.50528(18) 0.0265(6) Uani 1 1 d . . .
H17A H 0.8262 0.0917 0.5433 0.032 Uiso 1 1 calc R . .
C2 C 0.5842(3) 0.7205(2) 0.38026(16) 0.0234(6) Uani 1 1 d . . .
C14A C 0.8994(3) -0.0597(2) 0.3909(2) 0.0354(8) Uani 1 1 d . . .
H14A H 0.9175 -0.0982 0.3529 0.042 Uiso 1 1 calc R . .
C18 C 0.3989(3) 0.8312(2) 0.34361(17) 0.0247(6) Uani 1 1 d . . .
C3 C 0.8925(3) 0.5957(2) 0.24750(17) 0.0236(6) Uani 1 1 d . . .
C19A C 0.4445(3) 0.6621(2) 0.1876(2) 0.0357(8) Uani 1 1 d . . .
H19A H 0.4186 0.6799 0.2344 0.043 Uiso 1 1 calc R . .
C26 C 0.5335(3) 1.1282(2) 0.35411(19) 0.0298(7) Uani 1 1 d . . .
H26 H 0.5728 1.1696 0.3294 0.036 Uiso 1 1 calc R . .
C19 C 0.3621(3) 0.9111(2) 0.29355(19) 0.0326(7) Uani 1 1 d . . .
H19 H 0.4071 0.9518 0.2783 0.039 Uiso 1 1 calc R . .
C1 C 0.8339(2) 0.5803(2) 0.31440(16) 0.0223(6) Uani 1 1 d . . .
C7 C 0.9587(3) 0.4475(3) 0.1895(2) 0.0375(8) Uani 1 1 d . . .
H7 H 0.9902 0.4176 0.2332 0.045 Uiso 1 1 calc R . .
C20 C 0.2596(3) 0.9303(3) 0.2665(2) 0.0447(9) Uani 1 1 d . . .
H20 H 0.2352 0.9843 0.2336 0.054 Uiso 1 1 calc R . .
C13A C 0.8621(3) 0.0372(2) 0.37417(18) 0.0306(7) Uani 1 1 d . . .
H13A H 0.8543 0.0646 0.3253 0.037 Uiso 1 1 calc R . .
C15A C 0.9097(3) -0.0992(2) 0.4637(2) 0.0329(7) Uani 1 1 d . . .
H15A H 0.9356 -0.1643 0.4745 0.040 Uiso 1 1 calc R . .
C4A C 0.5022(3) 0.4986(2) 0.24590(17) 0.0244(6) Uani 1 1 d . . .
C17 C 0.9710(3) 0.8146(2) 0.17756(19) 0.0326(7) Uani 1 1 d . . .
H17 H 0.9072 0.8526 0.1981 0.039 Uiso 1 1 calc R . .
C27 C 0.4339(3) 1.1631(2) 0.39219(19) 0.0298(7) Uani 1 1 d . . .
H27 H 0.4062 1.2279 0.3926 0.036 Uiso 1 1 calc R . .
C8 C 0.9639(4) 0.3970(3) 0.1304(2) 0.0472(10) Uani 1 1 d . . .
H8 H 1.0004 0.3332 0.1342 0.057 Uiso 1 1 calc R . .
O200 O 0.7337(4) 0.0762(4) 0.2048(2) 0.114(2) Uani 1 1 d . . .
C25A C 0.3215(3) 0.4338(3) 0.17735(19) 0.0364(8) Uani 1 1 d . . .
H25A H 0.2942 0.4943 0.1909 0.044 Uiso 1 1 calc R . .
F202 F 0.7597(3) 0.2654(3) 0.1811(2) 0.1031(13) Uani 1 1 d . . .
C20A C 0.4364(4) 0.7305(3) 0.1262(2) 0.0454(9) Uani 1 1 d . . .
H20A H 0.4057 0.7937 0.1320 0.054 Uiso 1 1 calc R . .
C11 C 0.8569(4) 0.5860(3) 0.1189(2) 0.0491(11) Uani 1 1 d . . .
H11 H 0.8197 0.6495 0.1150 0.059 Uiso 1 1 calc R . .
C100 C 0.8763(3) 0.4515(3) 0.5671(2) 0.0423(9) Uani 1 1 d . . .
F201 F 0.6896(3) 0.2413(4) 0.0863(2) 0.1175(16) Uani 1 1 d . . .
C27A C 0.3055(4) 0.3076(3) 0.1136(2) 0.0471(10) Uani 1 1 d . . .
H27A H 0.2666 0.2838 0.0836 0.057 Uiso 1 1 calc R . .
C22 C 0.2293(3) 0.7897(3) 0.3360(2) 0.0454(10) Uani 1 1 d . . .
H22 H 0.1850 0.7482 0.3494 0.054 Uiso 1 1 calc R . .
C26A C 0.2643(3) 0.3976(3) 0.1328(2) 0.0452(10) Uani 1 1 d . . .
H26A H 0.1977 0.4343 0.1158 0.054 Uiso 1 1 calc R . .
C23A C 0.5282(3) 0.5421(3) 0.1092(2) 0.0411(9) Uani 1 1 d . . .
H23A H 0.5592 0.4790 0.1031 0.049 Uiso 1 1 calc R . .
C16 C 1.0419(3) 0.8537(3) 0.1283(2) 0.0405(9) Uani 1 1 d . . .
H16 H 1.0263 0.9188 0.1160 0.049 Uiso 1 1 calc R . .
C9 C 0.9158(4) 0.4402(3) 0.0663(2) 0.0553(12) Uani 1 1 d . . .
H9 H 0.9189 0.4058 0.0269 0.066 Uiso 1 1 calc R . .
C22A C 0.5192(4) 0.6105(3) 0.0487(2) 0.0524(11) Uani 1 1 d . . .
H22A H 0.5440 0.5931 0.0017 0.063 Uiso 1 1 calc R . .
C13 C 1.0897(3) 0.6604(3) 0.1651(3) 0.0503(11) Uani 1 1 d . . .
H13 H 1.1054 0.5953 0.1772 0.060 Uiso 1 1 calc R . .
C8A C 1.1107(3) 0.1903(2) 0.26879(19) 0.0343(8) Uani 1 1 d . . .
H8A H 1.1385 0.1562 0.2289 0.041 Uiso 1 1 calc R . .
C28A C 0.4035(4) 0.2529(3) 0.1384(2) 0.0442(10) Uani 1 1 d . . .
H28A H 0.4305 0.1920 0.1253 0.053 Uiso 1 1 calc R . .
C21 C 0.1935(3) 0.8697(3) 0.2880(2) 0.0494(11) Uani 1 1 d . . .
H21 H 0.1242 0.8829 0.2699 0.059 Uiso 1 1 calc R . .
C400 C 1.1177(3) 0.0971(3) 0.0380(2) 0.0451(9) Uani 1 1 d . . .
H40A H 1.0597 0.0962 0.0770 0.054 Uiso 1 1 calc R . .
H40B H 1.1046 0.0640 -0.0011 0.054 Uiso 1 1 calc R . .
C21A C 0.4738(4) 0.7044(3) 0.0573(2) 0.0521(11) Uani 1 1 d . . .
H21A H 0.4686 0.7500 0.0162 0.063 Uiso 1 1 calc R . .
C200 C 0.7791(4) 0.2171(4) 0.1225(3) 0.0671(14) Uani 1 1 d . . .
C15 C 1.1352(4) 0.7972(3) 0.0975(2) 0.0501(11) Uani 1 1 d . . .
H15 H 1.1819 0.8240 0.0640 0.060 Uiso 1 1 calc R . .
C10 C 0.8628(5) 0.5345(3) 0.0606(2) 0.0675(15) Uani 1 1 d . . .
H10 H 0.8306 0.5640 0.0169 0.081 Uiso 1 1 calc R . .
C14 C 1.1594(4) 0.7013(4) 0.1160(3) 0.0606(13) Uani 1 1 d . . .
H14 H 1.2232 0.6633 0.0955 0.073 Uiso 1 1 calc R . .
C300 C 1.3490(4) 0.0883(4) -0.1292(3) 0.0628(13) Uani 1 1 d . . .
H30A H 1.3112 0.1156 -0.0854 0.075 Uiso 1 1 calc R . .
H30B H 1.3110 0.0436 -0.1406 0.075 Uiso 1 1 calc R . .
C10A C 1.1348(3) 0.2864(3) 0.35767(19) 0.0326(7) Uani 1 1 d . . .
H10A H 1.1787 0.3167 0.3780 0.039 Uiso 1 1 calc R . .
C9A C 1.1762(3) 0.2347(3) 0.2985(2) 0.0353(8) Uani 1 1 d . . .
H9A H 1.2480 0.2302 0.2790 0.042 Uiso 1 1 calc R . .

loop_
_atom_site_aniso_label
_atom_site_aniso_U_11
_atom_site_aniso_U_22
_atom_site_aniso_U_33
_atom_site_aniso_U_23
_atom_site_aniso_U_13
_atom_site_aniso_U_12
Cu1 0.0310(2) 0.01575(19) 0.0276(2) -0.00341(14) -0.00585(15) -0.00705(15)
Cu2 0.0273(2) 0.01552(19) 0.02688(19) -0.00074(14) 0.00048(14) -0.00688(15)
S100 0.0323(4) 0.0353(5) 0.0379(4) -0.0050(4) -0.0049(3) -0.0096(4)
S200 0.0795(8) 0.0669(7) 0.0297(5) -0.0074(4) 0.0020(5) -0.0488(6)
Cl41 0.0567(6) 0.0437(6) 0.0569(6) -0.0093(5) -0.0082(5) -0.0184(5)
Cl31 0.0465(6) 0.0690(8) 0.0515(6) 0.0096(5) -0.0038(5) -0.0110(5)
Cl40 0.0771(9) 0.0838(10) 0.0602(7) 0.0119(7) -0.0240(6) -0.0063(7)
Cl30 0.0632(8) 0.0769(10) 0.1064(12) 0.0341(8) -0.0181(8) -0.0153(7)
O101 0.0425(15) 0.0592(18) 0.0421(14) -0.0161(13) -0.0077(12) -0.0206(14)
O102 0.0332(13) 0.0343(14) 0.0477(15) -0.0015(11) 0.0042(11) -0.0065(11)
N4A 0.0246(13) 0.0222(13) 0.0251(12) -0.0047(10) -0.0015(10) -0.0083(11)
N2A 0.0214(12) 0.0182(12) 0.0252(12) -0.0049(10) -0.0029(10) -0.0057(10)
N5A 0.0231(13) 0.0179(12) 0.0247(12) -0.0010(10) -0.0032(10) -0.0068(10)
F101 0.0569(15) 0.0574(15) 0.0389(12) 0.0024(11) 0.0086(11) -0.0048(12)
N6A 0.0262(13) 0.0225(13) 0.0251(12) -0.0059(10) -0.0020(10) -0.0094(11)
O100 0.0463(16) 0.0602(19) 0.0380(14) -0.0088(13) 0.0089(12) -0.0169(14)
N6 0.0235(13) 0.0164(12) 0.0267(12) -0.0056(10) 0.0013(10) -0.0064(10)
F102 0.0376(13) 0.087(2) 0.0641(16) -0.0092(14) -0.0160(11) -0.0170(13)
N3A 0.0273(13) 0.0195(13) 0.0249(12) 0.0007(10) -0.0037(10) -0.0079(11)
N3 0.0233(13) 0.0196(13) 0.0329(14) -0.0003(10) -0.0049(11) -0.0058(11)
N2 0.0270(13) 0.0173(12) 0.0247(12) -0.0046(10) -0.0021(10) -0.0047(10)
C24A 0.0307(17) 0.0324(18) 0.0242(14) -0.0083(13) 0.0000(12) -0.0155(14)
N4 0.0246(13) 0.0192(13) 0.0302(13) -0.0074(10) -0.0010(10) -0.0049(11)
N1A 0.0231(13) 0.0180(12) 0.0243(12) -0.0009(10) -0.0027(10) -0.0061(10)
N5 0.0241(13) 0.0197(13) 0.0315(13) 0.0005(10) -0.0025(10) -0.0074(11)
F100 0.0570(16) 0.0415(14) 0.0785(18) 0.0042(13) 0.0104(14) 0.0087(12)
C3A 0.0267(15) 0.0188(15) 0.0238(14) 0.0004(11) -0.0045(12) -0.0100(12)
C5A 0.0229(15) 0.0222(15) 0.0246(14) -0.0016(12) -0.0018(11) -0.0059(12)
C11A 0.0283(16) 0.0218(15) 0.0301(15) -0.0011(12) -0.0032(12) -0.0078(13)
C5 0.0286(16) 0.0239(16) 0.0259(15) -0.0037(12) -0.0047(12) -0.0019(13)
C23 0.0349(18) 0.0319(18) 0.0357(17) -0.0064(14) -0.0007(14) -0.0128(15)
O201 0.077(2) 0.063(2) 0.0455(17) -0.0171(15) -0.0152(15) -0.0123(18)
C6A 0.0251(15) 0.0150(14) 0.0269(14) 0.0029(11) -0.0040(12) -0.0042(12)
N1 0.0220(12) 0.0166(12) 0.0278(13) -0.0014(10) -0.0046(10) -0.0027(10)
C12A 0.0217(15) 0.0174(15) 0.0323(16) 0.0012(12) -0.0018(12) -0.0085(12)
C7A 0.0328(17) 0.0238(16) 0.0314(16) -0.0046(13) -0.0037(13) -0.0063(14)
C6 0.0309(17) 0.0245(16) 0.0281(15) -0.0018(12) 0.0046(13) -0.0096(13)
O202 0.114(3) 0.070(2) 0.0430(17) -0.0179(16) -0.0104(18) -0.046(2)
C24 0.0253(15) 0.0164(14) 0.0295(15) -0.0054(11) -0.0038(12) -0.0065(12)
C29A 0.043(2) 0.0308(18) 0.0300(16) -0.0066(14) 0.0008(14) -0.0158(16)
F200 0.103(3) 0.0605(19) 0.090(2) 0.0025(16) 0.017(2) -0.0303(18)
C29 0.0263(15) 0.0225(15) 0.0277(15) -0.0047(12) 0.0011(12) -0.0101(13)
C25 0.0245(15) 0.0226(16) 0.0332(16) -0.0053(13) 0.0005(12) -0.0071(13)
C28 0.0246(16) 0.0283(17) 0.0330(16) -0.0122(13) -0.0012(13) -0.0041(13)
C16A 0.0252(16) 0.0258(17) 0.0391(18) 0.0084(14) -0.0042(13) -0.0099(13)
C4 0.0271(15) 0.0167(14) 0.0240(14) -0.0040(11) 0.0024(11) -0.0087(12)
C1A 0.0232(15) 0.0189(14) 0.0234(14) -0.0005(11) -0.0030(11) -0.0065(12)
C18A 0.0316(17) 0.0292(17) 0.0280(16) -0.0012(13) -0.0061(13) -0.0124(14)
C2A 0.0231(15) 0.0200(15) 0.0258(14) -0.0028(11) -0.0003(11) -0.0042(12)
C12 0.0273(16) 0.0302(18) 0.0353(17) 0.0007(14) -0.0018(13) -0.0138(14)
C17A 0.0241(15) 0.0261(16) 0.0299(15) 0.0003(12) -0.0012(12) -0.0096(13)
C2 0.0281(16) 0.0192(15) 0.0231(14) -0.0017(11) -0.0018(12) -0.0070(12)
C14A 0.040(2) 0.0211(17) 0.046(2) -0.0094(14) -0.0001(16) -0.0091(15)
C18 0.0263(16) 0.0227(16) 0.0260(15) -0.0079(12) -0.0002(12) -0.0060(13)
C3 0.0250(15) 0.0168(14) 0.0281(15) 0.0002(11) -0.0026(12) -0.0048(12)
C19A 0.048(2) 0.0291(18) 0.0315(17) -0.0002(14) -0.0077(15) -0.0123(16)
C26 0.0318(17) 0.0220(16) 0.0376(17) -0.0009(13) -0.0033(14) -0.0117(14)
C19 0.0372(19) 0.0276(17) 0.0338(17) -0.0046(14) -0.0059(14) -0.0077(15)
C1 0.0230(15) 0.0173(14) 0.0258(14) -0.0017(11) -0.0032(11) -0.0038(12)
C7 0.047(2) 0.0289(18) 0.0349(18) -0.0065(14) -0.0065(15) -0.0030(16)
C20 0.047(2) 0.041(2) 0.041(2) -0.0073(17) -0.0162(17) 0.0027(18)
C13A 0.0400(19) 0.0238(16) 0.0300(16) -0.0007(13) -0.0041(14) -0.0123(14)
C15A 0.0266(17) 0.0192(16) 0.052(2) 0.0047(14) -0.0042(15) -0.0086(13)
C4A 0.0243(15) 0.0231(15) 0.0267(15) -0.0055(12) 0.0005(12) -0.0072(12)
C17 0.0368(19) 0.0285(18) 0.0366(18) 0.0014(14) -0.0109(14) -0.0146(15)
C27 0.0313(17) 0.0193(16) 0.0404(18) -0.0077(13) -0.0066(14) -0.0053(13)
C8 0.062(3) 0.031(2) 0.046(2) -0.0120(17) -0.0040(19) -0.0033(19)
O200 0.149(4) 0.191(5) 0.047(2) -0.007(3) 0.019(2) -0.136(4)
C25A 0.0335(19) 0.045(2) 0.0339(17) -0.0128(15) -0.0028(14) -0.0118(16)
F202 0.101(3) 0.102(3) 0.100(3) -0.060(2) 0.000(2) 0.007(2)
C20A 0.061(3) 0.031(2) 0.044(2) 0.0056(16) -0.0084(19) -0.0143(19)
C11 0.081(3) 0.029(2) 0.0319(19) -0.0004(15) -0.0082(19) -0.004(2)
C100 0.041(2) 0.046(2) 0.0348(19) -0.0021(16) -0.0004(16) -0.0057(18)
F201 0.069(2) 0.171(4) 0.089(3) -0.027(3) -0.0186(19) 0.021(3)
C27A 0.058(3) 0.065(3) 0.0332(19) -0.0112(18) -0.0061(17) -0.038(2)
C22 0.035(2) 0.059(3) 0.051(2) -0.017(2) 0.0009(17) -0.0238(19)
C26A 0.039(2) 0.068(3) 0.0360(19) -0.0106(19) -0.0105(16) -0.020(2)
C23A 0.055(2) 0.039(2) 0.0308(18) -0.0064(15) 0.0044(16) -0.0163(18)
C16 0.047(2) 0.042(2) 0.0388(19) 0.0087(16) -0.0102(16) -0.0273(18)
C9 0.088(3) 0.047(3) 0.034(2) -0.0146(18) -0.002(2) -0.018(2)
C22A 0.074(3) 0.058(3) 0.0294(19) -0.0002(18) 0.0007(19) -0.029(2)
C13 0.041(2) 0.033(2) 0.073(3) 0.0026(19) 0.014(2) -0.0121(18)
C8A 0.0375(19) 0.0293(18) 0.0307(17) -0.0051(14) 0.0034(14) -0.0005(15)
C28A 0.069(3) 0.042(2) 0.0334(18) -0.0155(16) 0.0045(18) -0.031(2)
C21 0.0292(19) 0.070(3) 0.052(2) -0.026(2) -0.0114(17) -0.004(2)
C400 0.048(2) 0.048(2) 0.044(2) -0.0072(18) -0.0003(17) -0.0202(19)
C21A 0.072(3) 0.052(3) 0.036(2) 0.0162(18) -0.0125(19) -0.031(2)
C200 0.048(3) 0.082(4) 0.066(3) -0.029(3) 0.001(2) 0.001(3)
C15 0.052(2) 0.058(3) 0.049(2) 0.006(2) 0.0021(19) -0.038(2)
C10 0.117(5) 0.049(3) 0.030(2) 0.0002(18) -0.019(2) -0.007(3)
C14 0.042(2) 0.057(3) 0.080(3) -0.008(2) 0.023(2) -0.018(2)
C300 0.047(3) 0.072(3) 0.065(3) 0.020(2) 0.000(2) -0.023(2)
C10A 0.0290(17) 0.0324(18) 0.0380(18) 0.0006(14) -0.0063(14) -0.0113(14)
C9A 0.0257(17) 0.0349(19) 0.0411(19) 0.0039(15) 0.0025(14) -0.0062(15)

loop_
_atom_type_symbol
_atom_type_description
_atom_type_scat_dispersion_real
_atom_type_scat_dispersion_imag
_atom_type_scat_source
C C 0.0033 0.0016 'International Tables Vol C Tables 4.2.6.8 and 6.1.1.4'
H H 0.0000 0.0000 'International Tables Vol C Tables 4.2.6.8 and 6.1.1.4'
N N 0.0061 0.0033 'International Tables Vol C Tables 4.2.6.8 and 6.1.1.4'
O O 0.0106 0.0060 'International Tables Vol C Tables 4.2.6.8 and 6.1.1.4'
F F 0.0171 0.0103 'International Tables Vol C Tables 4.2.6.8 and 6.1.1.4'
S S 0.1246 0.1234 'International Tables Vol C Tables 4.2.6.8 and 6.1.1.4'
Cu Cu 0.3201 1.2651 'International Tables Vol C Tables 4.2.6.8 and 6.1.1.4'
Cl Cl 0.1484 0.1585 'International Tables Vol C Tables 4.2.6.8 and 6.1.1.4'

loop_
_geom_angle_atom_site_label_1
_geom_angle_atom_site_label_2
_geom_angle_atom_site_label_3
_geom_angle
_geom_angle_site_symmetry_1
_geom_angle_site_symmetry_3
_geom_angle_publ_flag
C2 Cu1 C2A 167.38(13) . . ?
C2 Cu1 Cu2 112.01(10) . . ?
C2A Cu1 Cu2 80.30(10) . . ?
C1 Cu2 C1A 165.47(13) . . ?
C1 Cu2 Cu1 82.70(9) . . ?
C1A Cu2 Cu1 111.82(9) . . ?
O101 S100 O102 114.09(18) . . ?
O101 S100 O100 114.80(18) . . ?
O102 S100 O100 116.26(17) . . ?
O101 S100 C100 104.19(18) . . ?
O102 S100 C100 102.84(17) . . ?
O100 S100 C100 102.16(17) . . ?
O200 S200 O202 116.5(2) . . ?
O200 S200 O201 115.0(2) . . ?
O202 S200 O201 114.2(2) . . ?
O200 S200 C200 103.3(3) . . ?
O202 S200 C200 102.4(2) . . ?
O201 S200 C200 102.7(2) . . ?
N6A N4A N2A 102.6(2) . . ?
N4A N2A C2A 116.1(2) . . ?
N4A N2A C5A 116.8(2) . . ?
C2A N2A C5A 126.9(2) . . ?
N3A N5A C3A 112.3(2) . . ?
N3A N5A C12A 116.6(2) . . ?
C3A N5A C12A 131.0(3) . . ?
N4A N6A C4A 112.5(2) . . ?
N4A N6A C24A 116.7(2) . . ?
C4A N6A C24A 130.3(3) . . ?
N4 N6 C4 112.9(2) . . ?
N4 N6 C24 117.7(2) . . ?
C4 N6 C24 129.4(3) . . ?
N5A N3A N1A 102.7(2) . . ?
N5 N3 N1 102.5(2) . . ?
N4 N2 C2 116.0(3) . . ?
N4 N2 C5 116.7(3) . . ?
C2 N2 C5 127.2(3) . . ?
C29A C24A C25A 122.7(3) . . ?
C29A C24A N6A 119.4(3) . . ?
C25A C24A N6A 117.8(3) . . ?
N6 N4 N2 102.6(2) . . ?
N3A N1A C1A 116.1(2) . . ?
N3A N1A C5A 117.9(2) . . ?
C1A N1A C5A 125.6(2) . . ?
N3 N5 C3 112.4(2) . . ?
N3 N5 C12 117.9(3) . . ?
C3 N5 C12 129.5(3) . . ?
N5A C3A C1A 107.2(3) . . ?
N5A C3A C6A 126.0(3) . . ?
C1A C3A C6A 126.8(3) . . ?
N2A C5A N1A 107.9(2) . . ?
C10A C11A C6A 120.6(3) . . ?
N2 C5 N1 109.3(2) . . ?
C22 C23 C18 120.2(4) . . ?
C11A C6A C7A 119.5(3) . . ?
C11A C6A C3A 118.1(3) . . ?
C7A C6A C3A 122.1(3) . . ?
N3 N1 C1 116.1(2) . . ?
N3 N1 C5 117.5(2) . . ?
C1 N1 C5 126.1(3) . . ?
C13A C12A C17A 122.4(3) . . ?
C13A C12A N5A 119.4(3) . . ?
C17A C12A N5A 118.1(3) . . ?
C8A C7A C6A 119.6(3) . . ?
C11 C6 C7 119.7(3) . . ?
C11 C6 C3 119.6(3) . . ?
C7 C6 C3 120.3(3) . . ?
C29 C24 C25 122.7(3) . . ?
C29 C24 N6 119.0(3) . . ?
C25 C24 N6 118.3(3) . . ?
C24A C29A C28A 118.0(4) . . ?
C24 C29 C28 118.2(3) . . ?
C24 C25 C26 118.2(3) . . ?
C29 C28 C27 120.5(3) . . ?
C17A C16A C15A 120.0(3) . . ?
N6 C4 C2 106.6(3) . . ?
N6 C4 C18 124.2(3) . . ?
C2 C4 C18 129.0(3) . . ?
N1A C1A C3A 101.7(2) . . ?
N1A C1A Cu2 128.2(2) . . ?
C3A C1A Cu2 130.0(2) . . ?
C19A C18A C23A 119.4(3) . . ?
C19A C18A C4A 119.1(3) . . ?
C23A C18A C4A 121.4(3) . . ?
N2A C2A C4A 101.9(3) . . ?
N2A C2A Cu1 127.0(2) . . ?
C4A C2A Cu1 130.7(2) . . ?
C13 C12 C17 121.8(3) . . ?
C13 C12 N5 118.8(3) . . ?
C17 C12 N5 119.4(3) . . ?
C16A C17A C12A 118.5(3) . . ?
N2 C2 C4 101.9(3) . . ?
N2 C2 Cu1 128.7(2) . . ?
C4 C2 Cu1 128.5(2) . . ?
C15A C14A C13A 120.1(3) . . ?
C23 C18 C19 118.6(3) . . ?
C23 C18 C4 119.5(3) . . ?
C19 C18 C4 121.8(3) . . ?
N5 C3 C1 107.4(3) . . ?
N5 C3 C6 125.1(3) . . ?
C1 C3 C6 127.2(3) . . ?
C18A C19A C20A 120.5(3) . . ?
C25 C26 C27 120.4(3) . . ?
C20 C19 C18 120.5(3) . . ?
N1 C1 C3 101.6(3) . . ?
N1 C1 Cu2 130.1(2) . . ?
C3 C1 Cu2 127.7(2) . . ?
C8 C7 C6 119.8(3) . . ?
C21 C20 C19 120.0(4) . . ?
C12A C13A C14A 118.2(3) . . ?
C14A C15A C16A 120.8(3) . . ?
N6A C4A C2A 106.9(3) . . ?
N6A C4A C18A 124.4(3) . . ?
C2A C4A C18A 128.7(3) . . ?
C12 C17 C16 118.4(4) . . ?
C26 C27 C28 120.0(3) . . ?
C9 C8 C7 120.4(4) . . ?
C24A C25A C26A 118.1(4) . . ?
C21A C20A C19A 119.9(4) . . ?
C10 C11 C6 119.8(4) . . ?
F100 C100 F101 107.7(3) . . ?
F100 C100 F102 106.2(3) . . ?
F101 C100 F102 109.4(3) . . ?
F100 C100 S100 113.0(3) . . ?
F101 C100 S100 110.1(3) . . ?
F102 C100 S100 110.4(3) . . ?
C28A C27A C26A 120.3(4) . . ?
C21 C22 C23 120.4(4) . . ?
C27A C26A C25A 120.3(4) . . ?
C22A C23A C18A 119.5(4) . . ?
C15 C16 C17 120.5(4) . . ?
C8 C9 C10 119.7(4) . . ?
C21A C22A C23A 120.7(4) . . ?
C12 C13 C14 118.6(4) . . ?
C9A C8A C7A 121.0(3) . . ?
C27A C28A C29A 120.5(4) . . ?
C22 C21 C20 120.2(4) . . ?
Cl40 C400 Cl41 111.2(2) . . ?
C20A C21A C22A 120.0(4) . . ?
F201 C200 F200 107.1(5) . . ?
F201 C200 F202 107.5(4) . . ?
F200 C200 F202 108.8(5) . . ?
F201 C200 S200 112.4(5) . . ?
F200 C200 S200 110.5(3) . . ?
F202 C200 S200 110.3(4) . . ?
C14 C15 C16 120.1(4) . . ?
C9 C10 C11 120.6(4) . . ?
C15 C14 C13 120.5(4) . . ?
Cl30 C300 Cl31 113.7(3) . . ?
C11A C10A C9A 119.5(3) . . ?
C8A C9A C10A 119.8(3) . . ?

loop_
_geom_bond_atom_site_label_1
_geom_bond_atom_site_label_2
_geom_bond_distance
_geom_bond_site_symmetry_2
_geom_bond_publ_flag
Cu1 C2 1.901(3) . ?
Cu1 C2A 1.902(3) . ?
Cu1 Cu2 2.8013(10) . ?
Cu2 C1 1.900(3) . ?
Cu2 C1A 1.906(3) . ?
S100 O101 1.429(3) . ?
S100 O102 1.431(3) . ?
S100 O100 1.452(3) . ?
S100 C100 1.818(4) . ?
S200 O200 1.425(4) . ?
S200 O202 1.438(3) . ?
S200 O201 1.439(4) . ?
S200 C200 1.815(6) . ?
Cl41 C400 1.757(4) . ?
Cl31 C300 1.747(5) . ?
Cl40 C400 1.748(5) . ?
Cl30 C300 1.724(5) . ?
N4A N6A 1.318(4) . ?
N4A N2A 1.328(3) . ?
N2A C2A 1.360(4) . ?
N2A C5A 1.453(4) . ?
N5A N3A 1.317(4) . ?
N5A C3A 1.374(4) . ?
N5A C12A 1.450(4) . ?
F101 C100 1.333(4) . ?
N6A C4A 1.371(4) . ?
N6A C24A 1.445(4) . ?
N6 N4 1.316(4) . ?
N6 C4 1.376(4) . ?
N6 C24 1.438(4) . ?
F102 C100 1.339(5) . ?
N3A N1A 1.330(4) . ?
N3 N5 1.322(4) . ?
N3 N1 1.332(4) . ?
N2 N4 1.328(4) . ?
N2 C2 1.370(4) . ?
N2 C5 1.449(4) . ?
C24A C29A 1.372(5) . ?
C24A C25A 1.377(5) . ?
N1A C1A 1.363(4) . ?
N1A C5A 1.457(4) . ?
N5 C3 1.367(4) . ?
N5 C12 1.441(4) . ?
F100 C100 1.329(5) . ?
C3A C1A 1.384(4) . ?
C3A C6A 1.478(4) . ?
C11A C10A 1.388(5) . ?
C11A C6A 1.390(4) . ?
C5 N1 1.449(4) . ?
C23 C22 1.380(5) . ?
C23 C18 1.391(5) . ?
C6A C7A 1.390(4) . ?
N1 C1 1.365(4) . ?
C12A C13A 1.380(5) . ?
C12A C17A 1.383(4) . ?
C7A C8A 1.381(5) . ?
C6 C11 1.382(5) . ?
C6 C7 1.384(5) . ?
C6 C3 1.470(4) . ?
C24 C29 1.378(4) . ?
C24 C25 1.380(4) . ?
C29A C28A 1.388(5) . ?
F200 C200 1.314(6) . ?
C29 C28 1.378(4) . ?
C25 C26 1.381(5) . ?
C28 C27 1.385(5) . ?
C16A C17A 1.381(5) . ?
C16A C15A 1.381(5) . ?
C4 C2 1.389(4) . ?
C4 C18 1.459(4) . ?
C18A C19A 1.377(5) . ?
C18A C23A 1.396(5) . ?
C18A C4A 1.468(4) . ?
C2A C4A 1.386(4) . ?
C12 C13 1.372(5) . ?
C12 C17 1.380(5) . ?
C14A C15A 1.380(5) . ?
C14A C13A 1.386(5) . ?
C18 C19 1.393(5) . ?
C3 C1 1.386(4) . ?
C19A C20A 1.393(5) . ?
C26 C27 1.384(5) . ?
C19 C20 1.380(5) . ?
C7 C8 1.384(5) . ?
C20 C21 1.375(6) . ?
C17 C16 1.383(5) . ?
C8 C9 1.370(6) . ?
C25A C26A 1.385(5) . ?
F202 C200 1.335(6) . ?
C20A C21A 1.370(6) . ?
C11 C10 1.378(6) . ?
F201 C200 1.310(6) . ?
C27A C28A 1.371(6) . ?
C27A C26A 1.377(6) . ?
C22 C21 1.371(6) . ?
C23A C22A 1.382(6) . ?
C16 C15 1.373(6) . ?
C9 C10 1.374(7) . ?
C22A C21A 1.380(7) . ?
C13 C14 1.384(6) . ?
C8A C9A 1.377(5) . ?
C15 C14 1.371(7) . ?
C10A C9A 1.389(5) . ?
